data_4337631
loop_
_publ_author_name
'Sundberg, Jonas'
'Witt, Hannes'
'Cameron, Lisa'
'H\%akansson, Mikael'
'Bendix, Jesper'
'McKenzie, Christine J.'

_publ_section_title
;
 A versatile dinucleating ligand containing sulfonamide groups.
;
_journal_issue 6
_journal_name_full 'Inorganic chemistry'
_journal_page_first 2873
_journal_page_last 2882
_journal_paper_doi 10.1021/ic402599e
_journal_volume 53
_journal_year 2014
_chemical_formula_moiety 'C38 H36 Ga N8 O10 S4, H2O'
_chemical_formula_sum 'C38 H38 Ga N8 O11 S4'
_chemical_formula_weight 980.72
_space_group_crystal_system monoclinic
_space_group_IT_number 14
_space_group_name_Hall '-P 2yn'
_space_group_name_H-M_alt 'P 1 21/n 1'
_symmetry_Int_Tables_number 14
_symmetry_space_group_name_Hall '-P 2yn'
_symmetry_space_group_name_H-M 'P 1 21/n 1'
_atom_sites_solution_hydrogens geom
_atom_sites_solution_primary direct
_atom_sites_solution_secondary difmap
_audit_creation_method SHELXL-97
_cell_angle_alpha 90.00
_cell_angle_beta 95.101(6)
_cell_angle_gamma 90.00
_cell_formula_units_Z 4
_cell_length_a 10.1207(10)
_cell_length_b 21.195(2)
_cell_length_c 21.764(3)
_cell_measurement_reflns_used 4423
_cell_measurement_temperature 150(2)
_cell_measurement_theta_max 19.61
_cell_measurement_theta_min 2.36
_cell_volume 4650.1(9)
_computing_cell_refinement 'SAINT v.7.06a (Bruker, 2003)'
_computing_data_collection 'APEX2 v.1.0-22 (Bruker Nonius, 2004)'
_computing_data_reduction 'SAINT v.7.06a'
_computing_molecular_graphics 'Mercury 3.11 (Macrae at al., 2006) and POV-RAY (Cason, 2003)'
_computing_publication_material 'SHELX-97 (Sheldrick, 1997)'
_computing_structure_refinement 'SHELXL-97 (Sheldrick, 1997)'
_computing_structure_solution 'SHELXS-97(Sheldrick, 1997)'
_diffrn_ambient_temperature 150(2)
_diffrn_measured_fraction_theta_full 0.993
_diffrn_measured_fraction_theta_max 0.993
_diffrn_measurement_device_type 'Bruker-Nonius X8APEX-II CCD'
_diffrn_measurement_method 'thin-slice \w and \f scans'
_diffrn_radiation_monochromator graphite
_diffrn_radiation_probe x-ray
_diffrn_radiation_type MoK\a
_diffrn_radiation_wavelength 0.71073
_diffrn_reflns_av_R_equivalents 0.0000
_diffrn_reflns_av_unetI/netI 0.1274
_diffrn_reflns_limit_h_max 12
_diffrn_reflns_limit_h_min -12
_diffrn_reflns_limit_k_max 26
_diffrn_reflns_limit_k_min 0
_diffrn_reflns_limit_l_max 26
_diffrn_reflns_limit_l_min 0
_diffrn_reflns_number 9060
_diffrn_reflns_theta_full 25.97
_diffrn_reflns_theta_max 25.97
_diffrn_reflns_theta_min 1.34
_diffrn_source 'fine-focus sealed tube'
_diffrn_standards_number 0
_exptl_absorpt_coefficient_mu 0.835
_exptl_absorpt_correction_T_max 0.9212
_exptl_absorpt_correction_T_min 0.7878
_exptl_absorpt_correction_type multi-scan
_exptl_absorpt_process_details 'SADABS v.2.10 (Sheldrick, 2003)'
_exptl_crystal_colour Colorless
_exptl_crystal_density_diffrn 1.401
_exptl_crystal_density_method 'not measured'
_exptl_crystal_description Needle
_exptl_crystal_F_000 2020
_exptl_crystal_recrystallization_method MeOH
_exptl_crystal_size_max 0.3
_exptl_crystal_size_mid 0.18
_exptl_crystal_size_min 0.1
_refine_diff_density_max 0.666
_refine_diff_density_min -0.937
_refine_diff_density_rms 0.217
_refine_ls_extinction_method none
_refine_ls_goodness_of_fit_ref 1.000
_refine_ls_hydrogen_treatment mixed
_refine_ls_matrix_type full
_refine_ls_number_parameters 570
_refine_ls_number_reflns 9060
_refine_ls_number_restraints 3
_refine_ls_restrained_S_all 1.000
_refine_ls_R_factor_all 0.1423
_refine_ls_R_factor_gt 0.0720
_refine_ls_shift/su_max 0.000
_refine_ls_shift/su_mean 0.000
_refine_ls_structure_factor_coef Fsqd
_refine_ls_weighting_details 'calc w=1/[\s^2^(Fo^2^)+(0.1214P)^2^+0.0000P] where P=(Fo^2^+2Fc^2^)/3'
_refine_ls_weighting_scheme calc
_refine_ls_wR_factor_gt 0.1916
_refine_ls_wR_factor_ref 0.2135
_reflns_number_gt 4975
_reflns_number_total 9060
_reflns_threshold_expression >2sigma(I)
_cod_data_source_file ic402599e_si_002.cif
_cod_data_source_block '[Ga(psmpH)(psmpH2)].H2O'
_cod_original_cell_volume 4650.2(9)
_cod_database_code 4337631

loop_
_space_group_symop_id
_space_group_symop_operation_xyz
1 'x, y, z'
2 '-x+1/2, y+1/2, -z+1/2'
3 '-x, -y, -z'
4 'x-1/2, -y-1/2, z-1/2'

loop_
_atom_site_label
_atom_site_type_symbol
_atom_site_fract_x
_atom_site_fract_y
_atom_site_fract_z
_atom_site_U_iso_or_equiv
_atom_site_adp_type
_atom_site_occupancy
_atom_site_symmetry_multiplicity
_atom_site_calc_flag
_atom_site_refinement_flags
Ga1 Ga 0.96834(6) 0.20348(3) 0.36332(3) 0.0228(2) Uani 1 1 d .
N1 N 1.1040(5) 0.3989(2) 0.2981(2) 0.0306(13) Uani 1 1 d .
H1 H 1.1404 0.3953 0.3351 0.037 Uiso 1 1 calc R
H7N H 1.2563 0.0438 0.2675 0.037 Uiso 1 1 d R
S1 S 0.94529(15) 0.40831(7) 0.28518(8) 0.0302(4) Uani 1 1 d .
O1 O 1.0004(4) 0.27026(19) 0.30387(18) 0.0271(10) Uani 1 1 d .
N3 N 0.8860(5) 0.1464(2) 0.2961(2) 0.0287(12) Uani 1 1 d .
S3 S 1.17639(14) 0.28152(7) 0.44675(7) 0.0253(4) Uani 1 1 d .
C1 C 0.9212(5) 0.2825(3) 0.2530(3) 0.0276(15) Uani 1 1 d .
S2 S 0.91741(16) 0.15626(8) 0.22683(8) 0.0318(4) Uani 1 1 d .
N2 N 1.3426(5) 0.4706(3) 0.2929(3) 0.0365(14) Uani 1 1 d .
O2 O 0.9201(4) 0.4650(2) 0.2502(2) 0.0409(12) Uani 1 1 d .
C2 C 0.8692(6) 0.2353(3) 0.2125(3) 0.0293(15) Uani 1 1 d .
O3 O 0.8924(4) 0.4030(2) 0.3443(2) 0.0354(11) Uani 1 1 d .
C3 C 0.7800(6) 0.2491(3) 0.1617(3) 0.0390(17) Uani 1 1 d .
H3 H 0.7465 0.2166 0.1361 0.047 Uiso 1 1 calc R
C38 C 1.3510(7) 0.0391(4) 0.1141(3) 0.049(2) Uani 1 1 d .
H38 H 1.2962 0.0096 0.0931 0.059 Uiso 1 1 calc R
O4 O 1.0584(4) 0.1510(2) 0.2186(2) 0.0377(11) Uani 1 1 d .
H1O H 1.259(8) 0.261(4) 0.292(3) 0.09(4) Uiso 1 1 d D
H2O H 1.204(5) 0.220(4) 0.247(4) 0.10(4) Uiso 1 1 d D
S4 S 1.28660(17) 0.04570(8) 0.36317(8) 0.0352(4) Uani 1 1 d .
N4 N 0.9084(5) 0.1255(2) 0.4154(2) 0.0274(12) Uani 1 1 d .
C4 C 0.7408(7) 0.3109(4) 0.1489(3) 0.0436(19) Uani 1 1 d .
N5 N 1.0266(4) 0.2580(2) 0.4358(2) 0.0250(12) Uani 1 1 d .
O5 O 0.8338(4) 0.1163(2) 0.1853(2) 0.0406(12) Uani 1 1 d .
C5 C 0.7995(7) 0.3587(3) 0.1859(3) 0.0410(18) Uani 1 1 d .
H5 H 0.7803 0.4006 0.1759 0.049 Uiso 1 1 calc R
O6 O 1.1454(4) 0.16736(18) 0.36213(17) 0.0241(9) Uani 1 1 d .
N6 N 0.7865(4) 0.2451(2) 0.3807(2) 0.0256(12) Uani 1 1 d .
C6 C 0.8861(6) 0.3452(3) 0.2376(3) 0.0300(15) Uani 1 1 d .
O7 O 1.1979(4) 0.3151(2) 0.50542(19) 0.0340(11) Uani 1 1 d .
N7 N 1.2862(5) 0.0747(2) 0.2939(2) 0.0303(13) Uani 1 1 d .
C7 C 0.6355(9) 0.3260(4) 0.0968(4) 0.073(3) Uani 1 1 d .
H7A H 0.6678 0.3582 0.0711 0.109 Uiso 1 1 calc R
H7B H 0.5567 0.3405 0.1138 0.109 Uiso 1 1 calc R
H7C H 0.6156 0.2886 0.0728 0.109 Uiso 1 1 calc R
C8 C 1.1844(6) 0.3969(3) 0.2455(3) 0.0390(17) Uani 1 1 d .
H8A H 1.1480 0.4257 0.2137 0.047 Uiso 1 1 calc R
H8B H 1.1823 0.3546 0.2282 0.047 Uiso 1 1 calc R
O8 O 1.2223(4) 0.3158(2) 0.3946(2) 0.0316(11) Uani 1 1 d .
N8 N 1.3417(5) 0.0484(3) 0.1746(2) 0.0351(13) Uani 1 1 d .
C14 C 0.8631(8) 0.0801(3) 0.3135(3) 0.0451(19) Uani 1 1 d .
H14A H 0.9342 0.0536 0.3011 0.054 Uiso 1 1 calc R
H14B H 0.7801 0.0651 0.2929 0.054 Uiso 1 1 calc R
O9 O 1.1534(5) 0.0226(2) 0.3680(2) 0.0449(13) Uani 1 1 d .
C9 C 1.3240(6) 0.4148(3) 0.2654(3) 0.0401(18) Uani 1 1 d .
C15 C 0.8581(7) 0.0771(3) 0.3821(3) 0.0369(17) Uani 1 1 d .
O10 O 1.3948(5) 0.0020(2) 0.3728(2) 0.0480(13) Uani 1 1 d .
C10 C 1.4312(7) 0.3749(4) 0.2575(4) 0.059(2) Uani 1 1 d .
H10 H 1.4199 0.3361 0.2378 0.070 Uiso 1 1 calc R
C16 C 0.8104(8) 0.0240(4) 0.4106(4) 0.056(2) Uani 1 1 d .
H16 H 0.7745 -0.0096 0.3873 0.067 Uiso 1 1 calc R
O11 O 1.2718(5) 0.2408(3) 0.2596(3) 0.0512(14) Uani 1 1 d D
C11 C 1.5606(7) 0.3973(5) 0.2817(5) 0.072(3) Uani 1 1 d .
H11 H 1.6344 0.3716 0.2786 0.087 Uiso 1 1 calc R
C17 C 0.8174(8) 0.0220(4) 0.4752(4) 0.058(2) Uani 1 1 d .
H17 H 0.7871 -0.0133 0.4951 0.069 Uiso 1 1 calc R
C18 C 0.8684(7) 0.0718(3) 0.5083(3) 0.0415(18) Uani 1 1 d .
H18 H 0.8736 0.0710 0.5512 0.050 Uiso 1 1 calc R
C12 C 1.5768(8) 0.4553(4) 0.3089(5) 0.066(3) Uani 1 1 d .
H12 H 1.6602 0.4698 0.3238 0.080 Uiso 1 1 calc R
C19 C 0.9125(6) 0.1234(3) 0.4779(3) 0.0320(16) Uani 1 1 d .
H19 H 0.9461 0.1578 0.5007 0.038 Uiso 1 1 calc R
C13 C 1.4680(7) 0.4902(4) 0.3133(4) 0.053(2) Uani 1 1 d .
H13 H 1.4779 0.5300 0.3311 0.064 Uiso 1 1 calc R
C20 C 1.2390(6) 0.1632(3) 0.4086(3) 0.0253(14) Uani 1 1 d .
C21 C 1.2665(6) 0.2102(3) 0.4523(3) 0.0252(14) Uani 1 1 d .
C22 C 1.3681(6) 0.2035(3) 0.5005(3) 0.0375(17) Uani 1 1 d .
H22 H 1.3821 0.2356 0.5296 0.045 Uiso 1 1 calc R
C23 C 1.4474(7) 0.1502(4) 0.5056(3) 0.0427(18) Uani 1 1 d .
C24 C 1.4232(7) 0.1030(3) 0.4624(3) 0.0406(18) Uani 1 1 d .
H24 H 1.4754 0.0668 0.4649 0.049 Uiso 1 1 calc R
C25 C 1.3203(6) 0.1087(3) 0.4145(3) 0.0276(14) Uani 1 1 d .
C26 C 1.5579(8) 0.1452(5) 0.5591(4) 0.073(3) Uani 1 1 d .
H26A H 1.6370 0.1651 0.5474 0.109 Uiso 1 1 calc R
H26B H 1.5758 0.1016 0.5684 0.109 Uiso 1 1 calc R
H26C H 1.5296 0.1658 0.5950 0.109 Uiso 1 1 calc R
C27 C 0.9309(5) 0.3037(3) 0.4559(3) 0.0304(15) Uani 1 1 d .
H27A H 0.9570 0.3460 0.4453 0.037 Uiso 1 1 calc R
H27B H 0.9289 0.3014 0.5004 0.037 Uiso 1 1 calc R
C28 C 0.7962(5) 0.2893(3) 0.4251(3) 0.0281(15) Uani 1 1 d .
C29 C 0.6817(6) 0.3207(4) 0.4422(3) 0.0394(18) Uani 1 1 d .
H29 H 0.6882 0.3509 0.4733 0.047 Uiso 1 1 calc R
C30 C 0.5593(6) 0.3058(4) 0.4114(4) 0.047(2) Uani 1 1 d .
H30 H 0.4833 0.3270 0.4210 0.056 Uiso 1 1 calc R
C31 C 0.5515(6) 0.2602(4) 0.3673(4) 0.0447(19) Uani 1 1 d .
H31 H 0.4697 0.2491 0.3474 0.054 Uiso 1 1 calc R
C32 C 0.6665(6) 0.2303(3) 0.3523(3) 0.0374(17) Uani 1 1 d .
H32 H 0.6607 0.1993 0.3219 0.045 Uiso 1 1 calc R
C33 C 1.4128(6) 0.0970(3) 0.2731(3) 0.0325(16) Uani 1 1 d .
H33A H 1.4848 0.0727 0.2938 0.039 Uiso 1 1 calc R
H33B H 1.4258 0.1408 0.2851 0.039 Uiso 1 1 calc R
C34 C 1.4192(6) 0.0916(3) 0.2050(3) 0.0342(16) Uani 1 1 d .
C35 C 1.5087(7) 0.1266(4) 0.1756(3) 0.050(2) Uani 1 1 d .
H35 H 1.5620 0.1562 0.1974 0.060 Uiso 1 1 calc R
C36 C 1.5190(8) 0.1175(5) 0.1138(4) 0.064(2) Uani 1 1 d .
H36 H 1.5785 0.1414 0.0933 0.076 Uiso 1 1 calc R
C37 C 1.4409(8) 0.0728(4) 0.0821(4) 0.059(2) Uani 1 1 d .
H37 H 1.4480 0.0655 0.0404 0.070 Uiso 1 1 calc R

loop_
_atom_site_aniso_label
_atom_site_aniso_U_11
_atom_site_aniso_U_22
_atom_site_aniso_U_33
_atom_site_aniso_U_23
_atom_site_aniso_U_13
_atom_site_aniso_U_12
Ga1 0.0197(4) 0.0198(4) 0.0283(4) 0.0004(3) -0.0016(3) 0.0001(3)
N1 0.022(3) 0.030(3) 0.039(3) 0.006(3) 0.004(2) 0.003(2)
S1 0.0230(8) 0.0221(8) 0.0458(10) 0.0054(8) 0.0052(7) 0.0059(7)
O1 0.022(2) 0.023(2) 0.035(3) 0.0057(19) -0.0036(19) -0.0007(18)
N3 0.031(3) 0.022(3) 0.032(3) 0.000(2) -0.004(2) -0.001(2)
S3 0.0169(7) 0.0249(9) 0.0332(9) -0.0032(7) -0.0025(7) 0.0023(6)
C1 0.013(3) 0.037(4) 0.033(4) 0.000(3) 0.000(3) 0.003(3)
S2 0.0290(9) 0.0292(9) 0.0355(10) -0.0057(7) -0.0070(7) 0.0046(7)
N2 0.020(3) 0.036(4) 0.054(4) 0.017(3) 0.005(3) 0.000(3)
O2 0.032(2) 0.024(2) 0.067(3) 0.013(2) 0.005(2) 0.008(2)
C2 0.027(3) 0.032(4) 0.028(4) 0.000(3) -0.004(3) 0.014(3)
O3 0.025(2) 0.033(3) 0.049(3) -0.007(2) 0.009(2) 0.001(2)
C3 0.030(4) 0.046(4) 0.040(4) -0.013(3) -0.007(3) 0.011(3)
C38 0.050(5) 0.052(5) 0.044(5) -0.004(4) 0.000(4) -0.011(4)
O4 0.029(2) 0.034(3) 0.049(3) -0.008(2) -0.001(2) 0.007(2)
S4 0.0434(10) 0.0231(9) 0.0407(10) 0.0036(8) 0.0121(8) 0.0081(8)
N4 0.018(3) 0.025(3) 0.038(3) 0.001(3) 0.000(2) 0.000(2)
C4 0.046(4) 0.052(5) 0.031(4) -0.007(4) -0.009(3) 0.022(4)
N5 0.015(2) 0.027(3) 0.032(3) -0.004(2) 0.002(2) 0.002(2)
O5 0.041(3) 0.039(3) 0.039(3) -0.016(2) -0.012(2) 0.005(2)
C5 0.045(4) 0.040(4) 0.038(4) 0.011(3) 0.000(3) 0.024(4)
O6 0.024(2) 0.023(2) 0.025(2) -0.0031(18) 0.0004(18) 0.0040(18)
N6 0.019(3) 0.023(3) 0.034(3) 0.004(2) -0.001(2) -0.002(2)
C6 0.025(3) 0.031(4) 0.034(4) 0.010(3) 0.004(3) 0.007(3)
O7 0.027(2) 0.035(3) 0.039(3) -0.015(2) -0.003(2) 0.003(2)
N7 0.034(3) 0.024(3) 0.034(3) -0.006(2) 0.009(2) -0.003(2)
C7 0.088(7) 0.075(6) 0.048(5) -0.010(5) -0.031(5) 0.040(5)
C8 0.033(4) 0.026(4) 0.060(5) 0.005(3) 0.014(3) 0.003(3)
O8 0.019(2) 0.029(2) 0.046(3) 0.009(2) -0.0004(19) -0.0021(19)
N8 0.037(3) 0.036(3) 0.033(3) -0.003(3) 0.005(3) -0.003(3)
C14 0.056(5) 0.028(4) 0.051(5) -0.010(3) 0.003(4) -0.010(4)
O9 0.053(3) 0.027(3) 0.058(3) 0.000(2) 0.020(3) -0.004(2)
C9 0.027(4) 0.034(4) 0.061(5) 0.019(4) 0.017(3) 0.006(3)
C15 0.043(4) 0.027(4) 0.042(4) -0.006(3) 0.008(3) -0.005(3)
O10 0.061(3) 0.035(3) 0.048(3) 0.004(2) 0.005(3) 0.026(3)
C10 0.036(4) 0.031(4) 0.113(7) 0.011(5) 0.027(4) 0.009(4)
C16 0.078(6) 0.030(4) 0.064(6) -0.005(4) 0.023(5) -0.017(4)
O11 0.036(3) 0.039(3) 0.077(5) 0.004(3) -0.002(3) -0.005(3)
C11 0.022(4) 0.064(6) 0.136(9) 0.013(6) 0.032(5) 0.013(4)
C17 0.077(6) 0.035(5) 0.066(6) 0.009(4) 0.028(5) -0.007(4)
C18 0.047(4) 0.035(4) 0.043(4) 0.012(4) 0.005(3) -0.002(4)
C12 0.033(4) 0.045(5) 0.122(8) 0.027(5) 0.012(5) 0.005(4)
C19 0.023(3) 0.031(4) 0.041(4) 0.009(3) -0.002(3) -0.002(3)
C13 0.038(4) 0.043(5) 0.079(6) 0.017(4) 0.008(4) 0.000(4)
C20 0.024(3) 0.028(4) 0.024(3) 0.000(3) 0.002(3) 0.005(3)
C21 0.020(3) 0.027(3) 0.028(3) 0.007(3) 0.001(3) 0.003(3)
C22 0.034(4) 0.045(4) 0.033(4) -0.002(3) 0.003(3) 0.014(3)
C23 0.042(4) 0.045(5) 0.040(4) -0.001(4) -0.002(3) 0.017(4)
C24 0.042(4) 0.035(4) 0.046(4) 0.009(4) 0.012(3) 0.016(3)
C25 0.032(3) 0.027(4) 0.024(3) 0.003(3) 0.004(3) 0.007(3)
C26 0.055(5) 0.092(7) 0.067(6) -0.003(5) -0.028(4) 0.038(5)
C27 0.019(3) 0.040(4) 0.033(4) -0.007(3) 0.002(3) -0.004(3)
C28 0.013(3) 0.030(4) 0.042(4) 0.004(3) 0.006(3) -0.005(3)
C29 0.021(3) 0.047(4) 0.051(5) -0.010(4) 0.011(3) 0.002(3)
C30 0.017(3) 0.049(5) 0.077(6) -0.001(4) 0.012(4) 0.008(3)
C31 0.015(3) 0.052(5) 0.065(5) -0.007(4) -0.006(3) -0.006(3)
C32 0.024(4) 0.036(4) 0.051(5) -0.008(3) -0.001(3) -0.003(3)
C33 0.032(4) 0.030(4) 0.036(4) -0.003(3) 0.000(3) -0.001(3)
C34 0.032(4) 0.026(4) 0.044(4) 0.003(3) 0.002(3) 0.001(3)
C35 0.053(5) 0.054(5) 0.045(5) 0.005(4) 0.010(4) -0.020(4)
C36 0.059(5) 0.075(6) 0.057(6) 0.017(5) 0.013(4) -0.017(5)
C37 0.070(6) 0.072(6) 0.036(4) 0.009(4) 0.012(4) 0.003(5)

loop_
_atom_type_symbol
_atom_type_description
_atom_type_scat_dispersion_real
_atom_type_scat_dispersion_imag
_atom_type_scat_source
C C 0.0033 0.0016 'International Tables Vol C Tables 4.2.6.8 and 6.1.1.4'
H H 0.0000 0.0000 'International Tables Vol C Tables 4.2.6.8 and 6.1.1.4'
N N 0.0061 0.0033 'International Tables Vol C Tables 4.2.6.8 and 6.1.1.4'
O O 0.0106 0.0060 'International Tables Vol C Tables 4.2.6.8 and 6.1.1.4'
S S 0.1246 0.1234 'International Tables Vol C Tables 4.2.6.8 and 6.1.1.4'
Ga Ga 0.2307 1.6083 'International Tables Vol C Tables 4.2.6.8 and 6.1.1.4'

loop_
_geom_angle_atom_site_label_1
_geom_angle_atom_site_label_2
_geom_angle_atom_site_label_3
_geom_angle
O1 Ga1 N3 92.07(19)
O1 Ga1 N4 169.97(18)
O1 Ga1 N5 92.77(19)
O1 Ga1 N6 90.84(17)
N3 Ga1 N4 78.6(2)
N3 Ga1 N6 94.00(19)
N5 Ga1 N3 171.9(2)
N5 Ga1 N4 96.1(2)
N5 Ga1 N6 79.49(18)
O6 Ga1 O1 93.90(16)
O6 Ga1 N3 94.34(18)
O6 Ga1 N4 90.46(17)
O6 Ga1 N5 91.76(17)
O6 Ga1 N6 170.25(17)
N6 Ga1 N4 86.24(18)
S1 N1 H1 120.6
C8 N1 H1 120.6
C8 N1 S1 118.7(4)
N1 S1 C6 106.8(3)
O2 S1 N1 108.8(3)
O2 S1 O3 118.5(3)
O2 S1 C6 106.8(3)
O3 S1 N1 106.1(3)
O3 S1 C6 109.3(3)
C1 O1 Ga1 124.4(4)
S2 N3 Ga1 120.4(3)
C14 N3 Ga1 116.6(4)
C14 N3 S2 114.7(4)
N5 S3 C21 102.8(3)
O7 S3 N5 110.4(3)
O7 S3 C21 108.8(3)
O8 S3 N5 113.8(3)
O8 S3 O7 113.8(3)
O8 S3 C21 106.4(3)
O1 C1 C2 123.2(6)
O1 C1 C6 120.0(6)
C2 C1 C6 116.8(5)
N3 S2 C2 102.6(3)
O4 S2 N3 112.9(3)
O4 S2 C2 108.0(3)
O4 S2 O5 113.6(3)
O5 S2 N3 111.1(3)
O5 S2 C2 107.9(3)
C9 N2 C13 120.3(6)
C1 C2 S2 118.9(4)
C3 C2 C1 121.9(6)
C3 C2 S2 119.2(5)
C2 C3 H3 119.7
C4 C3 C2 120.6(6)
C4 C3 H3 119.7
N8 C38 H38 119.3
N8 C38 C37 121.5(7)
C37 C38 H38 119.3
N7 S4 C25 106.7(3)
O9 S4 N7 105.6(3)
O9 S4 C25 110.0(3)
O10 S4 N7 108.6(3)
O10 S4 O9 118.3(3)
O10 S4 C25 107.2(3)
C15 N4 Ga1 115.0(4)
C15 N4 C19 119.7(6)
C19 N4 Ga1 125.2(4)
C3 C4 C5 118.0(6)
C3 C4 C7 121.1(7)
C5 C4 C7 120.9(7)
S3 N5 Ga1 120.5(3)
C27 N5 Ga1 117.5(4)
C27 N5 S3 113.3(4)
C4 C5 H5 119.2
C4 C5 C6 121.5(6)
C6 C5 H5 119.2
C20 O6 Ga1 127.6(4)
C28 N6 Ga1 114.3(4)
C28 N6 C32 119.8(5)
C32 N6 Ga1 125.9(4)
C1 C6 S1 120.8(5)
C5 C6 S1 118.3(5)
C5 C6 C1 120.9(6)
S4 N7 H7N 106.7
C33 N7 H7N 106.7
C33 N7 S4 118.3(4)
C4 C7 H7A 109.5
C4 C7 H7B 109.5
C4 C7 H7C 109.5
H7A C7 H7B 109.5
H7A C7 H7C 109.5
H7B C7 H7C 109.5
N1 C8 H8A 109.6
N1 C8 H8B 109.6
N1 C8 C9 110.1(6)
H8A C8 H8B 108.2
C9 C8 H8A 109.6
C9 C8 H8B 109.6
C34 N8 C38 119.6(6)
N3 C14 H14A 110.0
N3 C14 H14B 110.0
N3 C14 C15 108.4(5)
H14A C14 H14B 108.4
C15 C14 H14A 110.0
C15 C14 H14B 110.0
N2 C9 C8 116.8(6)
N2 C9 C10 120.8(7)
C10 C9 C8 122.4(7)
N4 C15 C14 117.6(6)
N4 C15 C16 120.7(7)
C16 C15 C14 121.5(6)
C9 C10 H10 121.8
C9 C10 C11 116.4(8)
C11 C10 H10 121.8
C15 C16 H16 120.5
C15 C16 C17 118.9(7)
C17 C16 H16 120.5
H1O O11 H2O 111(3)
C10 C11 H11 119.3
C12 C11 C10 121.4(7)
C12 C11 H11 119.3
C16 C17 H17 120.2
C18 C17 C16 119.6(7)
C18 C17 H17 120.2
C17 C18 H18 120.4
C17 C18 C19 119.2(7)
C19 C18 H18 120.4
C11 C12 H12 121.3
C13 C12 C11 117.4(8)
C13 C12 H12 121.3
N4 C19 C18 121.9(6)
N4 C19 H19 119.1
C18 C19 H19 119.1
N2 C13 H13 118.2
C12 C13 N2 123.6(8)
C12 C13 H13 118.2
O6 C20 C21 124.1(5)
O6 C20 C25 119.6(5)
C21 C20 C25 116.3(5)
C20 C21 S3 119.8(4)
C20 C21 C22 121.8(6)
C22 C21 S3 118.3(5)
C21 C22 H22 119.4
C23 C22 C21 121.3(6)
C23 C22 H22 119.4
C22 C23 C26 119.4(7)
C24 C23 C22 118.1(6)
C24 C23 C26 122.5(7)
C23 C24 H24 119.5
C23 C24 C25 121.0(6)
C25 C24 H24 119.5
C20 C25 S4 118.9(4)
C24 C25 S4 119.6(5)
C24 C25 C20 121.4(6)
C23 C26 H26A 109.5
C23 C26 H26B 109.5
C23 C26 H26C 109.5
H26A C26 H26B 109.5
H26A C26 H26C 109.5
H26B C26 H26C 109.5
N5 C27 H27A 109.8
N5 C27 H27B 109.8
N5 C27 C28 109.4(5)
H27A C27 H27B 108.2
C28 C27 H27A 109.8
C28 C27 H27B 109.8
N6 C28 C27 118.0(5)
N6 C28 C29 120.5(5)
C29 C28 C27 121.4(6)
C28 C29 H29 120.6
C30 C29 C28 118.8(7)
C30 C29 H29 120.6
C29 C30 H30 120.2
C31 C30 C29 119.7(6)
C31 C30 H30 120.2
C30 C31 H31 120.2
C30 C31 C32 119.5(6)
C32 C31 H31 120.2
N6 C32 C31 121.6(6)
N6 C32 H32 119.2
C31 C32 H32 119.2
N7 C33 H33A 108.9
N7 C33 H33B 108.9
N7 C33 C34 113.3(5)
H33A C33 H33B 107.7
C34 C33 H33A 108.9
C34 C33 H33B 108.9
N8 C34 C33 117.8(6)
N8 C34 C35 121.4(7)
C35 C34 C33 120.6(6)
C34 C35 H35 120.3
C36 C35 C34 119.5(7)
C36 C35 H35 120.3
C35 C36 H36 120.1
C37 C36 C35 119.8(8)
C37 C36 H36 120.1
C38 C37 H37 120.9
C36 C37 C38 118.2(7)
C36 C37 H37 120.9

loop_
_geom_bond_atom_site_label_1
_geom_bond_atom_site_label_2
_geom_bond_distance
Ga1 O1 1.964(4)
Ga1 N3 2.020(5)
Ga1 N4 2.123(5)
Ga1 N5 2.002(5)
Ga1 O6 1.951(4)
Ga1 N6 2.105(5)
N1 H1 0.8600
N1 S1 1.618(5)
N1 C8 1.462(8)
S1 O2 1.433(4)
S1 O3 1.441(5)
S1 C6 1.764(7)
O1 C1 1.334(7)
N3 S2 1.582(5)
N3 C14 1.479(8)
S3 N5 1.594(5)
S3 O7 1.461(4)
S3 O8 1.458(4)
S3 C21 1.765(6)
C1 C2 1.403(9)
C1 C6 1.408(9)
S2 C2 1.765(6)
S2 O4 1.458(4)
S2 O5 1.454(4)
N2 C9 1.331(9)
N2 C13 1.371(9)
C2 C3 1.396(8)
C3 H3 0.9300
C3 C4 1.389(10)
C38 H38 0.9300
C38 N8 1.344(9)
C38 C37 1.391(10)
S4 N7 1.629(5)
S4 O9 1.447(5)
S4 O10 1.436(5)
S4 C25 1.755(6)
N4 C15 1.332(8)
N4 C19 1.357(8)
C4 C5 1.395(10)
C4 C7 1.518(9)
N5 C27 1.463(8)
C5 H5 0.9300
C5 C6 1.393(9)
O6 C20 1.326(7)
N6 C28 1.344(8)
N6 C32 1.349(8)
N7 H7N 0.9056
N7 C33 1.474(8)
C7 H7A 0.9600
C7 H7B 0.9600
C7 H7C 0.9600
C8 H8A 0.9700
C8 H8B 0.9700
C8 C9 1.490(9)
N8 C34 1.342(8)
C14 H14A 0.9700
C14 H14B 0.9700
C14 C15 1.500(10)
C9 C10 1.398(9)
C15 C16 1.392(10)
C10 H10 0.9300
C10 C11 1.447(11)
C16 H16 0.9300
C16 C17 1.400(11)
O11 H1O 0.850(10)
O11 H2O 0.846(10)
C11 H11 0.9300
C11 C12 1.368(12)
C17 H17 0.9300
C17 C18 1.355(10)
C18 H18 0.9300
C18 C19 1.374(9)
C12 H12 0.9300
C12 C13 1.337(10)
C19 H19 0.9300
C13 H13 0.9300
C20 C21 1.388(8)
C20 C25 1.417(8)
C21 C22 1.409(8)
C22 H22 0.9300
C22 C23 1.386(9)
C23 C24 1.379(10)
C23 C26 1.546(9)
C24 H24 0.9300
C24 C25 1.411(9)
C26 H26A 0.9600
C26 H26B 0.9600
C26 H26C 0.9600
C27 H27A 0.9700
C27 H27B 0.9700
C27 C28 1.496(8)
C28 C29 1.414(9)
C29 H29 0.9300
C29 C30 1.391(9)
C30 H30 0.9300
C30 C31 1.360(10)
C31 H31 0.9300
C31 C32 1.391(9)
C32 H32 0.9300
C33 H33A 0.9700
C33 H33B 0.9700
C33 C34 1.493(9)
C34 C35 1.372(9)
C35 H35 0.9300
C35 C36 1.373(11)
C36 H36 0.9300
C36 C37 1.378(11)
C37 H37 0.9300

loop_
_platon_squeeze_void_nr
_platon_squeeze_void_average_x
_platon_squeeze_void_average_y
_platon_squeeze_void_average_z
_platon_squeeze_void_volume
_platon_squeeze_void_count_electrons
_platon_squeeze_void_content
1 -0.000 -0.000 -0.000 325 173 ' '
2 0.500 0.500 0.500 325 173 ' '
